data_4126346
loop_
_publ_author_name
'Baek, Seung-Yeol'
'Kurogi, Takashi'
'Kang, Dahye'
'Kamitani, Masahiro'
'Kwon, Seongyeon'
'Solowey, Douglas'
'Chen, Chun-Hsing'
'Pink, Maren'
'Carroll, Patrick J.'
'Mindiola, Daniel J.'
'Baik, Mu-Hyun'

_publ_section_title
;
 Room Temperature Ring-Opening of Quinoline, Isoquinoline and Pyridine
 with Low-Valent Titanium.
;
_journal_name_full 'Journal of the American Chemical Society'
_journal_paper_doi 10.1021/jacs.7b07433
_journal_year 2017
_chemical_formula_moiety 'C36 H49 N3 P2 Ti,2(C7 H8)'
_chemical_formula_sum 'C50 H65 N3 P2 Ti'
_chemical_formula_weight 817.89
_space_group_crystal_system monoclinic
_space_group_IT_number 14
_space_group_name_Hall '-P 2yn'
_space_group_name_H-M_alt 'P 1 21/n 1'
_symmetry_space_group_name_Hall '-P 2yn'
_symmetry_space_group_name_H-M 'P 1 21/n 1'
_atom_sites_solution_hydrogens geom
_atom_sites_solution_primary dual
_atom_sites_solution_secondary difmap
_audit_creation_date 2016-12-27
_audit_creation_method
;
Olex2 1.2
(compiled 2016.11.30 svn.r3368 for OlexSys, GUI svn.r5269)
;
_cell_angle_alpha 90
_cell_angle_beta 118.417(2)
_cell_angle_gamma 90
_cell_formula_units_Z 4
_cell_length_a 16.8988(6)
_cell_length_b 17.6408(5)
_cell_length_c 17.1083(6)
_cell_measurement_reflns_used 9729
_cell_measurement_temperature 100
_cell_measurement_theta_max 27.57
_cell_measurement_theta_min 2.61
_cell_volume 4485.6(3)
_computing_data_collection 'Bruker APEX2 v2014.11-0'
_computing_data_reduction 'Bruker SAINT v8.34A'
_computing_publication_material 'Olex2 (Dolomanov et al., 2009)'
_computing_structure_refinement 'ShelXL (Sheldrick, 2008)'
_computing_structure_solution 'ShelXT (Sheldrick, 2015)'
_diffrn_ambient_temperature 100
_diffrn_measured_fraction_theta_full 0.999
_diffrn_measured_fraction_theta_max 0.996
_diffrn_measurement_device 'CCD area detector'
_diffrn_measurement_device_type 'Bruker APEXII'
_diffrn_measurement_method '\w and \f scans'
_diffrn_radiation_monochromator graphite
_diffrn_radiation_type MoK\a
_diffrn_radiation_wavelength 0.71073
_diffrn_reflns_av_R_equivalents 0.0301
_diffrn_reflns_av_unetI/netI 0.0284
_diffrn_reflns_Laue_measured_fraction_full 0.999
_diffrn_reflns_Laue_measured_fraction_max 0.996
_diffrn_reflns_limit_h_max 21
_diffrn_reflns_limit_h_min -21
_diffrn_reflns_limit_k_max 22
_diffrn_reflns_limit_k_min -22
_diffrn_reflns_limit_l_max 22
_diffrn_reflns_limit_l_min -22
_diffrn_reflns_number 58165
_diffrn_reflns_point_group_measured_fraction_full 0.999
_diffrn_reflns_point_group_measured_fraction_max 0.996
_diffrn_reflns_theta_full 25.242
_diffrn_reflns_theta_max 27.60
_diffrn_reflns_theta_min 1.35
_diffrn_source 'sealed tube'
_exptl_absorpt_coefficient_mu 0.299
_exptl_absorpt_correction_T_max 0.7456
_exptl_absorpt_correction_T_min 0.7115
_exptl_absorpt_correction_type multi-scan
_exptl_absorpt_process_details 'SADABS v2014/4'
_exptl_crystal_colour 'dark brown'
_exptl_crystal_density_diffrn 1.211
_exptl_crystal_description prism
_exptl_crystal_F_000 1752
_exptl_crystal_size_max 0.44
_exptl_crystal_size_mid 0.24
_exptl_crystal_size_min 0.16
_refine_diff_density_max 0.496
_refine_diff_density_min -0.346
_refine_diff_density_rms 0.062
_refine_ls_extinction_method none
_refine_ls_goodness_of_fit_ref 1.078
_refine_ls_hydrogen_treatment constr
_refine_ls_matrix_type full
_refine_ls_number_parameters 389
_refine_ls_number_reflns 10355
_refine_ls_number_restraints 0
_refine_ls_restrained_S_all 1.078
_refine_ls_R_factor_all 0.0618
_refine_ls_R_factor_gt 0.0494
_refine_ls_shift/su_max 0.001
_refine_ls_shift/su_mean 0.000
_refine_ls_structure_factor_coef Fsqd
_refine_ls_weighting_details 'w=1/[\s^2^(Fo^2^)+(0.0489P)^2^+6.2166P] where P=(Fo^2^+2Fc^2^)/3'
_refine_ls_weighting_scheme calc
_refine_ls_wR_factor_gt 0.1325
_refine_ls_wR_factor_ref 0.1394
_reflns_number_gt 8437
_reflns_number_total 10355
_reflns_threshold_expression 'I > 2\s(I)'
_cod_data_source_file pyridine.cif
_cod_data_source_block UP9273
_cod_database_code 4126346
_shelx_space_group_comment
;
The symmetry employed for this shelxl refinement is uniquely defined
by the following loop, which should always be used as a source of
symmetry information in preference to the above space-group names.
They are only intended as comments.
;
_shelx_shelxl_version_number 2014/7
_olex2_submission_special_instructions 'No special instructions were received'

loop_
_space_group_symop_operation_xyz
'x, y, z'
'-x+1/2, y+1/2, -z+1/2'
'-x, -y, -z'
'x-1/2, -y-1/2, z-1/2'

loop_
_atom_site_label
_atom_site_type_symbol
_atom_site_fract_x
_atom_site_fract_y
_atom_site_fract_z
_atom_site_U_iso_or_equiv
_atom_site_adp_type
_atom_site_occupancy
_atom_site_site_symmetry_order
_atom_site_calc_flag
_atom_site_refinement_flags_posn
Ti1 Ti 0.58933(3) 0.34305(2) 0.25293(3) 0.02180(10) Uani 1 1 d .
P1 P 0.67550(4) 0.47026(3) 0.27595(4) 0.02184(13) Uani 1 1 d .
P2 P 0.49354(4) 0.25479(3) 0.29774(4) 0.02202(13) Uani 1 1 d .
N1 N 0.59440(12) 0.39335(10) 0.36730(12) 0.0205(4) Uani 1 1 d .
N2 N 0.68086(14) 0.27573(11) 0.30146(14) 0.0283(4) Uani 1 1 d .
N3 N 0.46979(14) 0.37868(11) 0.13235(12) 0.0267(4) Uani 1 1 d .
C1 C 0.63186(15) 0.51976(13) 0.34011(14) 0.0227(4) Uani 1 1 d .
C2 C 0.59404(15) 0.47201(12) 0.37967(14) 0.0209(4) Uani 1 1 d .
C3 C 0.55545(16) 0.50690(13) 0.42709(15) 0.0251(5) Uani 1 1 d .
H3 H 0.5295 0.4769 0.4535 0.030 Uiso 1 1 calc R
C4 C 0.55504(17) 0.58455(14) 0.43549(16) 0.0282(5) Uani 1 1 d .
H4 H 0.5279 0.6057 0.4665 0.034 Uiso 1 1 calc R
C5 C 0.59449(18) 0.63232(13) 0.39848(17) 0.0294(5) Uani 1 1 d .
C6 C 0.63176(17) 0.59799(13) 0.35081(16) 0.0287(5) Uani 1 1 d .
H6 H 0.6578 0.6284 0.3249 0.034 Uiso 1 1 calc R
C7 C 0.5946(2) 0.71710(15) 0.4087(2) 0.0451(7) Uani 1 1 d .
H7A H 0.5609 0.7401 0.3512 0.068 Uiso 1 1 calc GR
H7B H 0.6554 0.7355 0.4361 0.068 Uiso 1 1 calc GR
H7C H 0.5675 0.7298 0.4452 0.068 Uiso 1 1 calc GR
C8 C 0.56076(14) 0.27390(12) 0.41536(14) 0.0213(4) Uani 1 1 d .
C9 C 0.60218(14) 0.34578(12) 0.43635(14) 0.0199(4) Uani 1 1 d .
C10 C 0.65345(16) 0.36409(13) 0.52676(15) 0.0251(5) Uani 1 1 d .
H10 H 0.6829 0.4105 0.5430 0.030 Uiso 1 1 calc R
C11 C 0.66072(16) 0.31370(14) 0.59223(15) 0.0272(5) Uani 1 1 d .
H11 H 0.6945 0.3276 0.6516 0.033 Uiso 1 1 calc R
C12 C 0.61909(15) 0.24315(14) 0.57180(16) 0.0267(5) Uani 1 1 d .
C13 C 0.56948(15) 0.22470(13) 0.48258(15) 0.0249(5) Uani 1 1 d .
H13 H 0.5410 0.1778 0.4671 0.030 Uiso 1 1 calc R
C14 C 0.62691(18) 0.18823(16) 0.64272(17) 0.0358(6) Uani 1 1 d .
H14A H 0.6833 0.1619 0.6659 0.054 Uiso 1 1 calc GR
H14B H 0.5785 0.1523 0.6175 0.054 Uiso 1 1 calc GR
H14C H 0.6239 0.2155 0.6898 0.054 Uiso 1 1 calc GR
C15 C 0.79859(16) 0.46341(14) 0.35069(16) 0.0293(5) Uani 1 1 d .
H15 H 0.8235 0.4315 0.3208 0.035 Uiso 1 1 calc R
C16 C 0.81700(18) 0.42318(15) 0.43684(18) 0.0359(6) Uani 1 1 d .
H16A H 0.7939 0.4532 0.4683 0.054 Uiso 1 1 calc GR
H16B H 0.8807 0.4165 0.4732 0.054 Uiso 1 1 calc GR
H16C H 0.7880 0.3746 0.4231 0.054 Uiso 1 1 calc GR
C17 C 0.84843(19) 0.53917(16) 0.37142(19) 0.0398(6) Uani 1 1 d .
H17A H 0.9106 0.5313 0.4135 0.060 Uiso 1 1 calc GR
H17B H 0.8220 0.5735 0.3960 0.060 Uiso 1 1 calc GR
H17C H 0.8440 0.5603 0.3177 0.060 Uiso 1 1 calc GR
C18 C 0.66374(18) 0.53988(14) 0.19013(16) 0.0292(5) Uani 1 1 d .
H18 H 0.6915 0.5873 0.2209 0.035 Uiso 1 1 calc R
C19 C 0.7134(2) 0.51509(16) 0.13937(18) 0.0371(6) Uani 1 1 d .
H19A H 0.7163 0.5568 0.1047 0.056 Uiso 1 1 calc GR
H19B H 0.6819 0.4736 0.1007 0.056 Uiso 1 1 calc GR
H19C H 0.7733 0.4993 0.1808 0.056 Uiso 1 1 calc GR
C20 C 0.5651(2) 0.55699(16) 0.12607(18) 0.0386(6) Uani 1 1 d .
H20A H 0.5358 0.5116 0.0948 0.058 Uiso 1 1 calc GR
H20B H 0.5615 0.5949 0.0842 0.058 Uiso 1 1 calc GR
H20C H 0.5361 0.5753 0.1589 0.058 Uiso 1 1 calc GR
C21 C 0.49058(17) 0.15035(13) 0.28788(17) 0.0307(5) Uani 1 1 d .
H21 H 0.4675 0.1298 0.3263 0.037 Uiso 1 1 calc R
C22 C 0.58355(18) 0.11726(14) 0.31784(19) 0.0360(6) Uani 1 1 d .
H22A H 0.6078 0.1371 0.2814 0.054 Uiso 1 1 calc GR
H22B H 0.5793 0.0631 0.3123 0.054 Uiso 1 1 calc GR
H22C H 0.6223 0.1307 0.3788 0.054 Uiso 1 1 calc GR
C23 C 0.4267(2) 0.12631(16) 0.19246(19) 0.0438(7) Uani 1 1 d .
H23A H 0.4219 0.0720 0.1894 0.066 Uiso 1 1 calc GR
H23B H 0.4497 0.1437 0.1540 0.066 Uiso 1 1 calc GR
H23C H 0.3684 0.1481 0.1740 0.066 Uiso 1 1 calc GR
C24 C 0.37831(16) 0.28081(14) 0.27693(15) 0.0277(5) Uani 1 1 d .
H24 H 0.3378 0.2757 0.2130 0.033 Uiso 1 1 calc R
C25 C 0.34181(17) 0.23095(17) 0.32506(18) 0.0374(6) Uani 1 1 d .
H25A H 0.2830 0.2483 0.3121 0.056 Uiso 1 1 calc GR
H25B H 0.3813 0.2336 0.3879 0.056 Uiso 1 1 calc GR
H25C H 0.3381 0.1795 0.3055 0.056 Uiso 1 1 calc GR
C26 C 0.37704(17) 0.36406(15) 0.30179(17) 0.0325(5) Uani 1 1 d .
H26A H 0.4098 0.3695 0.3652 0.049 Uiso 1 1 calc GR
H26B H 0.3160 0.3801 0.2807 0.049 Uiso 1 1 calc GR
H26C H 0.4046 0.3947 0.2750 0.049 Uiso 1 1 calc GR
C27 C 0.74550(18) 0.24134(14) 0.29252(19) 0.0339(6) Uani 1 1 d .
H27 H 0.7791 0.2039 0.3331 0.041 Uiso 1 1 calc R
C28 C 0.7651(2) 0.25923(15) 0.2243(2) 0.0380(6) Uani 1 1 d .
H28 H 0.8134 0.2354 0.2229 0.046 Uiso 1 1 calc R
C29 C 0.7142(2) 0.31221(15) 0.15712(19) 0.0373(6) Uani 1 1 d .
H29 H 0.7442 0.3380 0.1316 0.045 Uiso 1 1 calc R
C30 C 0.62400(19) 0.32968(16) 0.12532(17) 0.0347(6) Uani 1 1 d .
H30 H 0.6058 0.3785 0.1036 0.042 Uiso 1 1 calc R
C31 C 0.55661(18) 0.27948(15) 0.12295(17) 0.0323(5) Uani 1 1 d .
H31 H 0.5699 0.2287 0.1384 0.039 Uiso 1 1 calc R
C32 C 0.46853(18) 0.30840(14) 0.09656(16) 0.0294(5) Uani 1 1 d .
C33 C 0.38621(18) 0.27147(15) 0.04425(16) 0.0344(6) Uani 1 1 d .
H33 H 0.3855 0.2230 0.0225 0.041 Uiso 1 1 calc R
C34 C 0.30728(19) 0.30694(16) 0.02547(17) 0.0371(6) Uani 1 1 d .
H34 H 0.2526 0.2828 -0.0092 0.045 Uiso 1 1 calc R
C35 C 0.30924(19) 0.37976(16) 0.05871(17) 0.0358(6) Uani 1 1 d .
H35 H 0.2561 0.4051 0.0454 0.043 Uiso 1 1 calc R
C36 C 0.39062(17) 0.41282(14) 0.11099(16) 0.0308(5) Uani 1 1 d .
H36 H 0.3916 0.4612 0.1330 0.037 Uiso 1 1 calc R

loop_
_atom_site_aniso_label
_atom_site_aniso_U_11
_atom_site_aniso_U_22
_atom_site_aniso_U_33
_atom_site_aniso_U_23
_atom_site_aniso_U_13
_atom_site_aniso_U_12
Ti1 0.0277(2) 0.01858(19) 0.0217(2) -0.00256(15) 0.01390(17) -0.00236(15)
P1 0.0288(3) 0.0195(3) 0.0211(3) -0.0001(2) 0.0149(2) -0.0016(2)
P2 0.0226(3) 0.0201(3) 0.0212(3) -0.0002(2) 0.0087(2) -0.0022(2)
N1 0.0252(9) 0.0184(9) 0.0189(9) -0.0006(7) 0.0113(8) -0.0015(7)
N2 0.0323(11) 0.0214(9) 0.0352(11) -0.0032(8) 0.0193(9) -0.0023(8)
N3 0.0350(11) 0.0251(10) 0.0191(9) -0.0005(8) 0.0123(8) -0.0020(8)
C1 0.0281(11) 0.0216(10) 0.0205(10) -0.0006(8) 0.0133(9) -0.0008(9)
C2 0.0226(11) 0.0201(10) 0.0187(10) 0.0004(8) 0.0088(9) -0.0005(8)
C3 0.0313(12) 0.0251(11) 0.0241(11) -0.0001(9) 0.0174(10) -0.0032(9)
C4 0.0356(13) 0.0271(12) 0.0281(12) -0.0006(10) 0.0202(11) 0.0023(10)
C5 0.0412(14) 0.0194(11) 0.0327(13) -0.0023(9) 0.0217(11) -0.0012(10)
C6 0.0413(14) 0.0208(11) 0.0311(12) 0.0025(9) 0.0232(11) -0.0018(10)
C7 0.070(2) 0.0226(13) 0.064(2) -0.0013(13) 0.0501(18) 0.0005(13)
C8 0.0194(10) 0.0223(10) 0.0209(10) 0.0016(8) 0.0085(9) 0.0008(8)
C9 0.0185(10) 0.0218(10) 0.0205(10) 0.0026(8) 0.0102(8) 0.0011(8)
C10 0.0262(11) 0.0246(11) 0.0232(11) -0.0007(9) 0.0109(9) -0.0040(9)
C11 0.0245(11) 0.0347(13) 0.0188(10) 0.0022(9) 0.0073(9) 0.0006(9)
C12 0.0218(11) 0.0312(12) 0.0248(11) 0.0081(9) 0.0091(9) 0.0005(9)
C13 0.0206(11) 0.0232(11) 0.0276(11) 0.0042(9) 0.0087(9) -0.0031(8)
C14 0.0344(14) 0.0366(14) 0.0296(13) 0.0131(11) 0.0097(11) -0.0022(11)
C15 0.0292(12) 0.0301(12) 0.0303(12) -0.0010(10) 0.0156(10) -0.0026(10)
C16 0.0318(13) 0.0343(14) 0.0349(14) 0.0077(11) 0.0104(11) 0.0007(11)
C17 0.0357(14) 0.0420(15) 0.0376(14) 0.0019(12) 0.0142(12) -0.0132(12)
C18 0.0443(14) 0.0235(11) 0.0253(11) 0.0004(9) 0.0210(11) -0.0072(10)
C19 0.0522(17) 0.0381(14) 0.0309(13) -0.0025(11) 0.0278(13) -0.0102(12)
C20 0.0511(17) 0.0341(14) 0.0314(13) 0.0098(11) 0.0203(13) 0.0031(12)
C21 0.0329(13) 0.0209(11) 0.0337(13) -0.0024(10) 0.0122(11) -0.0059(9)
C22 0.0381(14) 0.0213(12) 0.0469(16) -0.0027(11) 0.0188(12) -0.0018(10)
C23 0.0491(17) 0.0275(13) 0.0409(16) -0.0077(12) 0.0101(13) -0.0044(12)
C24 0.0240(12) 0.0343(13) 0.0205(11) 0.0005(9) 0.0070(9) -0.0024(9)
C25 0.0245(12) 0.0519(17) 0.0319(13) 0.0068(12) 0.0103(11) -0.0038(11)
C26 0.0267(12) 0.0405(14) 0.0272(12) -0.0040(11) 0.0103(10) 0.0041(10)
C27 0.0361(14) 0.0221(11) 0.0473(15) -0.0039(11) 0.0228(12) 0.0014(10)
C28 0.0433(15) 0.0297(13) 0.0537(17) -0.0098(12) 0.0334(14) -0.0005(11)
C29 0.0491(16) 0.0338(14) 0.0423(15) -0.0093(12) 0.0326(14) -0.0056(12)
C30 0.0463(15) 0.0337(13) 0.0319(13) -0.0096(11) 0.0250(12) -0.0059(11)
C31 0.0403(14) 0.0296(12) 0.0302(13) -0.0079(10) 0.0192(11) -0.0031(10)
C32 0.0386(14) 0.0279(12) 0.0226(11) -0.0014(9) 0.0152(10) -0.0031(10)
C33 0.0425(15) 0.0309(13) 0.0239(12) -0.0050(10) 0.0112(11) -0.0057(11)
C34 0.0360(14) 0.0404(15) 0.0275(13) 0.0014(11) 0.0091(11) -0.0077(11)
C35 0.0357(14) 0.0401(15) 0.0256(12) 0.0060(11) 0.0096(11) 0.0039(11)
C36 0.0388(14) 0.0285(12) 0.0220(11) 0.0038(9) 0.0119(10) 0.0025(10)

loop_
_atom_type_symbol
_atom_type_description
_atom_type_scat_dispersion_real
_atom_type_scat_dispersion_imag
_atom_type_scat_source
C C 0.0033 0.0016 'International Tables Vol C Tables 4.2.6.8 and 6.1.1.4'
H H 0.0000 0.0000 'International Tables Vol C Tables 4.2.6.8 and 6.1.1.4'
N N 0.0061 0.0033 'International Tables Vol C Tables 4.2.6.8 and 6.1.1.4'
P P 0.1023 0.0942 'International Tables Vol C Tables 4.2.6.8 and 6.1.1.4'
Ti Ti 0.2776 0.4457 'International Tables Vol C Tables 4.2.6.8 and 6.1.1.4'

loop_
_geom_angle_atom_site_label_1
_geom_angle_atom_site_label_2
_geom_angle_atom_site_label_3
_geom_angle
P1 Ti1 P2 148.31(2)
N1 Ti1 P1 74.00(5)
N1 Ti1 P2 74.70(5)
N1 Ti1 N3 111.45(7)
N1 Ti1 C30 156.30(8)
N1 Ti1 C31 168.78(8)
N1 Ti1 C32 137.04(8)
N2 Ti1 P1 101.66(7)
N2 Ti1 P2 89.31(7)
N2 Ti1 N1 101.64(8)
N2 Ti1 N3 145.86(9)
N2 Ti1 C30 80.56(9)
N2 Ti1 C31 83.32(10)
N2 Ti1 C32 114.02(9)
N3 Ti1 P1 95.41(6)
N3 Ti1 P2 91.43(6)
N3 Ti1 C30 72.61(9)
N3 Ti1 C31 62.62(9)
N3 Ti1 C32 32.72(8)
C30 Ti1 P1 82.41(6)
C30 Ti1 P2 129.00(6)
C30 Ti1 C32 57.99(9)
C31 Ti1 P1 115.13(7)
C31 Ti1 P2 95.47(7)
C31 Ti1 C30 33.97(9)
C31 Ti1 C32 33.72(9)
C32 Ti1 P1 118.47(6)
C32 Ti1 P2 82.32(6)
C1 P1 Ti1 98.48(7)
C1 P1 C15 105.06(11)
C1 P1 C18 103.88(11)
C15 P1 Ti1 114.28(8)
C18 P1 Ti1 127.69(8)
C18 P1 C15 104.59(11)
C8 P2 Ti1 93.82(7)
C8 P2 C21 105.22(11)
C8 P2 C24 102.27(10)
C21 P2 Ti1 124.15(9)
C21 P2 C24 104.34(11)
C24 P2 Ti1 122.34(8)
C2 N1 Ti1 123.60(14)
C9 N1 Ti1 118.34(14)
C9 N1 C2 118.00(18)
C27 N2 Ti1 145.3(2)
C32 N3 Ti1 88.43(14)
C36 N3 Ti1 137.46(16)
C36 N3 C32 118.5(2)
C2 C1 P1 114.28(16)
C6 C1 P1 125.71(17)
C6 C1 C2 120.0(2)
N1 C2 C1 118.86(19)
C3 C2 N1 123.88(19)
C3 C2 C1 117.2(2)
C4 C3 C2 121.6(2)
C3 C4 C5 121.6(2)
C4 C5 C7 121.3(2)
C6 C5 C4 116.8(2)
C6 C5 C7 121.8(2)
C5 C6 C1 122.7(2)
C9 C8 P2 115.05(16)
C13 C8 P2 124.48(17)
C13 C8 C9 120.4(2)
N1 C9 C8 119.15(19)
N1 C9 C10 123.5(2)
C10 C9 C8 117.3(2)
C11 C10 C9 120.8(2)
C10 C11 C12 122.0(2)
C11 C12 C14 122.2(2)
C13 C12 C11 117.1(2)
C13 C12 C14 120.7(2)
C12 C13 C8 122.3(2)
C16 C15 P1 109.98(17)
C16 C15 C17 110.2(2)
C17 C15 P1 114.58(18)
C19 C18 P1 112.30(18)
C20 C18 P1 111.67(17)
C20 C18 C19 110.8(2)
C22 C21 P2 111.94(17)
C22 C21 C23 110.2(2)
C23 C21 P2 110.43(18)
C25 C24 P2 114.22(18)
C25 C24 C26 109.9(2)
C26 C24 P2 109.55(16)
N2 C27 C28 122.2(3)
C27 C28 C29 122.5(2)
C30 C29 C28 126.5(3)
C29 C30 Ti1 110.20(18)
C29 C30 C31 125.9(3)
C31 C30 Ti1 64.69(13)
C30 C31 Ti1 81.34(14)
C30 C31 C32 119.0(2)
C32 C31 Ti1 82.36(14)
N3 C32 Ti1 58.85(12)
N3 C32 C31 112.8(2)
N3 C32 C33 120.1(2)
C31 C32 Ti1 63.92(13)
C33 C32 Ti1 146.60(18)
C33 C32 C31 127.1(2)
C34 C33 C32 119.8(2)
C33 C34 C35 119.6(2)
C36 C35 C34 118.7(3)
N3 C36 C35 123.2(2)

loop_
_geom_bond_atom_site_label_1
_geom_bond_atom_site_label_2
_geom_bond_distance
Ti1 P1 2.6012(7)
Ti1 P2 2.6102(7)
Ti1 N1 2.1127(18)
Ti1 N2 1.808(2)
Ti1 N3 2.183(2)
Ti1 C30 2.527(2)
Ti1 C31 2.310(2)
Ti1 C32 2.550(2)
P1 C1 1.812(2)
P1 C15 1.856(3)
P1 C18 1.851(2)
P2 C8 1.810(2)
P2 C21 1.849(2)
P2 C24 1.863(2)
N1 C2 1.404(3)
N1 C9 1.403(3)
N2 C27 1.320(3)
N3 C32 1.378(3)
N3 C36 1.349(3)
C1 C2 1.410(3)
C1 C6 1.392(3)
C2 C3 1.402(3)
C3 C4 1.378(3)
C4 C5 1.399(3)
C5 C6 1.385(3)
C5 C7 1.506(3)
C8 C9 1.410(3)
C8 C13 1.391(3)
C9 C10 1.404(3)
C10 C11 1.389(3)
C11 C12 1.390(3)
C12 C13 1.386(3)
C12 C14 1.509(3)
C15 C16 1.528(3)
C15 C17 1.529(3)
C18 C19 1.531(3)
C18 C20 1.526(4)
C21 C22 1.518(4)
C21 C23 1.527(4)
C24 C25 1.522(3)
C24 C26 1.532(4)
C27 C28 1.392(4)
C28 C29 1.411(4)
C29 C30 1.388(4)
C30 C31 1.428(4)
C31 C32 1.428(4)
C32 C33 1.405(4)
C33 C34 1.366(4)
C34 C35 1.399(4)
C35 C36 1.364(4)

loop_
_geom_torsion_atom_site_label_1
_geom_torsion_atom_site_label_2
_geom_torsion_atom_site_label_3
_geom_torsion_atom_site_label_4
_geom_torsion
Ti1 P1 C1 C2 19.00(18)
Ti1 P1 C1 C6 -159.7(2)
Ti1 P1 C15 C16 -49.82(19)
Ti1 P1 C15 C17 -174.60(16)
Ti1 P1 C18 C19 -78.5(2)
Ti1 P1 C18 C20 46.6(2)
Ti1 P2 C8 C9 28.82(16)
Ti1 P2 C8 C13 -154.20(19)
Ti1 P2 C21 C22 42.3(2)
Ti1 P2 C21 C23 -80.9(2)
Ti1 P2 C24 C25 -167.41(15)
Ti1 P2 C24 C26 -43.59(19)
Ti1 N1 C2 C1 -29.8(3)
Ti1 N1 C2 C3 148.04(18)
Ti1 N1 C9 C8 -33.4(2)
Ti1 N1 C9 C10 143.05(18)
Ti1 N2 C27 C28 5.3(5)
Ti1 N3 C32 C31 -35.8(2)
Ti1 N3 C32 C33 141.0(2)
Ti1 N3 C36 C35 -120.2(3)
Ti1 C30 C31 C32 76.2(2)
Ti1 C31 C32 N3 33.88(19)
Ti1 C31 C32 C33 -142.7(2)
Ti1 C32 C33 C34 81.1(4)
P1 Ti1 N2 C27 -70.4(3)
P1 C1 C2 N1 0.7(3)
P1 C1 C2 C3 -177.29(17)
P1 C1 C6 C5 177.8(2)
P2 Ti1 N2 C27 139.5(3)
P2 C8 C9 N1 -4.7(3)
P2 C8 C9 C10 178.59(16)
P2 C8 C13 C12 -177.51(18)
N1 Ti1 N2 C27 -146.2(3)
N1 C2 C3 C4 -178.4(2)
N1 C9 C10 C11 -178.1(2)
N2 C27 C28 C29 -3.6(4)
N3 Ti1 N2 C27 48.0(4)
N3 C32 C33 C34 3.1(4)
C1 P1 C15 C16 57.0(2)
C1 P1 C15 C17 -67.8(2)
C1 P1 C18 C19 168.96(18)
C1 P1 C18 C20 -65.9(2)
C1 C2 C3 C4 -0.6(3)
C2 N1 C9 C8 149.1(2)
C2 N1 C9 C10 -34.4(3)
C2 C1 C6 C5 -0.9(4)
C2 C3 C4 C5 -1.1(4)
C3 C4 C5 C6 1.8(4)
C3 C4 C5 C7 -179.4(3)
C4 C5 C6 C1 -0.8(4)
C6 C1 C2 N1 179.5(2)
C6 C1 C2 C3 1.5(3)
C7 C5 C6 C1 -179.6(3)
C8 P2 C21 C22 -63.2(2)
C8 P2 C21 C23 173.57(19)
C8 P2 C24 C25 -64.8(2)
C8 P2 C24 C26 59.02(18)
C8 C9 C10 C11 -1.6(3)
C9 N1 C2 C1 147.6(2)
C9 N1 C2 C3 -34.6(3)
C9 C8 C13 C12 -0.7(3)
C9 C10 C11 C12 0.8(4)
C10 C11 C12 C13 0.0(4)
C10 C11 C12 C14 179.9(2)
C11 C12 C13 C8 -0.1(4)
C13 C8 C9 N1 178.2(2)
C13 C8 C9 C10 1.5(3)
C14 C12 C13 C8 180.0(2)
C15 P1 C1 C2 -99.07(18)
C15 P1 C1 C6 82.2(2)
C15 P1 C18 C19 59.0(2)
C15 P1 C18 C20 -175.80(18)
C18 P1 C1 C2 151.35(17)
C18 P1 C1 C6 -27.4(2)
C18 P1 C15 C16 166.05(18)
C18 P1 C15 C17 41.3(2)
C21 P2 C8 C9 155.77(17)
C21 P2 C8 C13 -27.3(2)
C21 P2 C24 C25 44.6(2)
C21 P2 C24 C26 168.46(17)
C24 P2 C8 C9 -95.46(18)
C24 P2 C8 C13 81.5(2)
C24 P2 C21 C22 -170.52(19)
C24 P2 C21 C23 66.3(2)
C27 C28 C29 C30 -28.4(4)
C28 C29 C30 Ti1 43.6(3)
C28 C29 C30 C31 -29.2(4)
C29 C30 C31 Ti1 97.4(3)
C29 C30 C31 C32 173.7(2)
C30 Ti1 N2 C27 9.8(3)
C30 C31 C32 Ti1 -75.6(2)
C30 C31 C32 N3 -41.8(3)
C30 C31 C32 C33 141.7(3)
C31 Ti1 N2 C27 44.0(3)
C31 C32 C33 C34 179.4(3)
C32 Ti1 N2 C27 58.3(3)
C32 N3 C36 C35 2.9(3)
C32 C33 C34 C35 -0.1(4)
C33 C34 C35 C36 -1.5(4)
C34 C35 C36 N3 0.0(4)
C36 N3 C32 Ti1 -145.5(2)
C36 N3 C32 C31 178.7(2)
C36 N3 C32 C33 -4.5(3)
